data_9009829
loop_
_publ_author_name
'Pertlik, F.'
'Zemann, J.'

_publ_section_title
;
 The crystal structure of nabokoite, Cu7TeO4(SO4)5*KCl:
 The first example of a Te(IV)O4 pyramid with exactly tetragonal symmetry
;
_journal_name_full 'Mineralogy and Petrology'
_journal_page_first 291
_journal_page_last 298
_journal_paper_doi 10.1007/BF01167095
_journal_volume 38
_journal_year 1988
_chemical_compound_source 'Mount Tolbachik, Kamchatka, USSR'
_chemical_formula_sum 'Cl Cu7 K O24 S5 Te'
_chemical_name_mineral Nabokoite
_space_group_IT_number 130
_symmetry_space_group_name_Hall '-P 4a 2ac'
_symmetry_space_group_name_H-M 'P 4/n c c :2'
_cell_angle_alpha 90
_cell_angle_beta 90
_cell_angle_gamma 90
_cell_length_a 9.833
_cell_length_b 9.833
_cell_length_c 20.5910
_cell_formula_units_Z 4
_cell_volume 1990.900
_database_code_amcsd 0014618
_exptl_crystal_density_diffrn 3.974
_cod_original_sg_symbol_H-M 'P 4/n c c'
_cod_original_formula_sum 'Cu7 Te S5 O24 K Cl'
_cod_database_code 9009829

loop_
_space_group_symop_operation_xyz
x,y,z
1/2-y,1/2-x,1/2+z
1/2+y,1/2+x,1/2-z
1/2+y,-x,-z
1/2-y,x,z
x,1/2-y,1/2+z
-x,1/2+y,1/2-z
1/2+x,1/2+y,-z
1/2-x,1/2-y,z
y,x,1/2+z
-y,-x,1/2-z
-y,1/2+x,-z
y,1/2-x,z
1/2-x,y,1/2+z
1/2+x,-y,1/2-z
-x,-y,-z

loop_
_atom_site_aniso_label
_atom_site_aniso_U_11
_atom_site_aniso_U_22
_atom_site_aniso_U_33
_atom_site_aniso_U_12
_atom_site_aniso_U_13
_atom_site_aniso_U_23
Cu1 0.01370 0.00840 0.01500 0.00070 0.00310 -0.00300
Cu2 0.00770 0.00770 0.03590 0.00000 0.00000 0.00000
Cu3 0.01480 0.01280 0.00940 -0.00580 0.00260 -0.00090
Te1 0.01650 0.01650 0.03730 0.00000 0.00000 0.00000
S1 0.01150 0.01010 0.01330 0.00120 0.00160 -0.00060
S2 0.01320 0.01320 0.00050 0.00000 0.00000 0.00000
O1 0.00920 0.01700 0.02280 -0.00420 -0.00120 -0.00870
O2 0.01560 0.01150 0.01740 0.00090 0.00380 -0.00230
O3 0.01740 0.01280 0.01030 0.00050 0.00860 0.00280
O4 0.01150 0.02240 0.01300 0.00190 -0.00180 -0.00120
O5 0.01830 0.01700 0.01340 0.00100 -0.00900 0.00760
O6 0.00950 0.00830 0.01110 -0.00290 -0.00070 -0.00050
K 0.09230 0.09230 0.01270 -0.08020 0.00000 0.00000
Cl 0.02330 0.02330 0.00840 0.00000 0.00000 0.00000

loop_
_atom_site_label
_atom_site_fract_x
_atom_site_fract_y
_atom_site_fract_z
Cu1 0.48570 0.27380 0.89520
Cu2 0.25000 0.25000 0.69850
Cu3 0.00000 0.00000 0.00000
Te1 0.25000 0.25000 0.99600
S1 0.56810 0.99370 0.85250
S2 0.75000 0.25000 0.00000
O1 0.42550 0.95440 0.83810
O2 0.66240 0.92970 0.80890
O3 0.58440 0.14210 0.84370
O4 0.60240 0.95600 0.92020
O5 0.65450 0.32940 0.96010
O6 0.36550 0.39120 0.94990
K 0.75000 0.25000 0.75000
Cl 0.25000 0.25000 0.82250

loop_
_cod_related_entry_id
_cod_related_entry_database
_cod_related_entry_code
1 AMCSD 0014618
